data_4077104
loop_
_publ_author_name
'Carmona, Daniel'
'Lahoz, Fernando J.'
'Elipe, Sergio'
'Oro, Luis A.'
'Lamata, M. Pilar'
'Viguri, Fernando'
'S\'anchez, Fernando'
'Mart\'inez, Sonia'
'Cativiela, Carlos'
'L\'opez-Ram de V\'iu, M. Pilar'

_publ_section_title
;
 Synthesis, Characterization, Properties, and Asymmetric Catalytic
 Diels&#x2212;Alder Reactions of Chiral-at-Metal
 Phosphinooxazoline-Rhodium(III) and &#x2212;Iridium(III)
 Complexes&#x00A7;
;
_journal_issue 23
_journal_name_full Organometallics
_journal_page_first 5100
_journal_paper_doi 10.1021/om020582o
_journal_volume 21
_journal_year 2002
_chemical_absolute_configuration rmad
_chemical_formula_moiety 'C32 H35 Cl Ir N O P 1+, F6 Sb 1-, 0.5 (C H2 Cl2)'
_chemical_formula_sum 'C32.5 H36 Cl2 F6 Ir N O P Sb'
_chemical_formula_weight 986.44
_chemical_name_systematic
; 
 ? 
;
_space_group_IT_number 4
_symmetry_cell_setting monoclinic
_symmetry_space_group_name_Hall 'P 2yb'
_symmetry_space_group_name_H-M 'P 1 21 1'
_atom_sites_solution_hydrogens geom
_atom_sites_solution_primary direct
_atom_sites_solution_secondary difmap
_audit_creation_method SHELXL-97
_cell_angle_alpha 90.00
_cell_angle_beta 91.39(3)
_cell_angle_gamma 90.00
_cell_formula_units_Z 2
_cell_length_a 8.8103(18)
_cell_length_b 15.798(3)
_cell_length_c 13.853(3)
_cell_measurement_reflns_used 88
_cell_measurement_temperature 200(2)
_cell_measurement_theta_max 19
_cell_measurement_theta_min 12
_cell_volume 1927.6(7)
_computing_cell_refinement 'XSCANS v. 2.1 (Siemens)'
_computing_data_collection 'XSCANS v. 2.1 (Siemens)'
_computing_data_reduction 'XSCANS v. 2.1 (Siemens)'
_computing_molecular_graphics 'XP program, SHELXTL v6.10,Bruker2000'
_computing_publication_material 'XCIF program, SHELXTL v6.10,Bruker'
_computing_structure_refinement 'SHELXL-97 (Sheldrick, 1997)'
_computing_structure_solution 'SHELXS-97 (Sheldrick, 1990)'
_diffrn_ambient_temperature 200(2)
_diffrn_measured_fraction_theta_full 1.000
_diffrn_measured_fraction_theta_max 1.000
_diffrn_measurement_device_type 'four circle diffractometer,Siemens P4'
_diffrn_measurement_method '\w/2\q scans'
_diffrn_radiation_monochromator graphite
_diffrn_radiation_source 'fine-focus sealed tube'
_diffrn_radiation_type MoK\a
_diffrn_radiation_wavelength 0.71073
_diffrn_reflns_av_R_equivalents 0.0565
_diffrn_reflns_av_sigmaI/netI 0.0373
_diffrn_reflns_limit_h_max 10
_diffrn_reflns_limit_h_min -10
_diffrn_reflns_limit_k_max 18
_diffrn_reflns_limit_k_min -18
_diffrn_reflns_limit_l_max 2
_diffrn_reflns_limit_l_min -16
_diffrn_reflns_number 8060
_diffrn_reflns_theta_full 25.00
_diffrn_reflns_theta_max 25.00
_diffrn_reflns_theta_min 1.96
_diffrn_standards_decay_% 0
_diffrn_standards_interval_count 100
_diffrn_standards_number 3
_exptl_absorpt_coefficient_mu 4.383
_exptl_absorpt_correction_T_max 0.4897
_exptl_absorpt_correction_T_min 0.2544
_exptl_absorpt_correction_type psi-scan
_exptl_absorpt_process_details
; 
 Azimuthal psi-scans of 12 reflections at 10\% intervals.
 Data corrected with the program XPREP (SHELXTL v. 5 Bruker)
;
_exptl_crystal_colour yellow
_exptl_crystal_density_diffrn 1.700
_exptl_crystal_density_method 'not measured'
_exptl_crystal_description prismatic
_exptl_crystal_F_000 954
_exptl_crystal_size_max 0.43
_exptl_crystal_size_mid 0.27
_exptl_crystal_size_min 0.19
_refine_diff_density_max 1.405
_refine_diff_density_min -2.249
_refine_diff_density_rms 0.159
_refine_ls_abs_structure_details 'Flack H D (1983), Acta Cryst. A39, 876-881'
_refine_ls_abs_structure_Flack -0.018(9)
_refine_ls_extinction_method none
_refine_ls_goodness_of_fit_ref 1.065
_refine_ls_hydrogen_treatment mixed
_refine_ls_matrix_type full
_refine_ls_number_parameters 467
_refine_ls_number_reflns 6791
_refine_ls_number_restraints 307
_refine_ls_restrained_S_all 1.056
_refine_ls_R_factor_all 0.0513
_refine_ls_R_factor_gt 0.0478
_refine_ls_shift/su_max 0.002
_refine_ls_shift/su_mean 0.000
_refine_ls_structure_factor_coef Fsqd
_refine_ls_weighting_details 'calc w=1/[\s^2^(Fo^2^)+(0.0950P)^2^+0.7982P] where P=(Fo^2^+2Fc^2^)/3'
_refine_ls_weighting_scheme calc
_refine_ls_wR_factor_gt 0.1207
_refine_ls_wR_factor_ref 0.1255
_reflns_number_gt 6368
_reflns_number_total 6791
_reflns_threshold_expression >2sigma(I)
_cod_data_source_file om020582o.cif
_cod_data_source_block compound6a'
_cod_original_cell_volume 1927.5(7)
_cod_original_sg_symbol_H-M P1211
_cod_original_formula_sum 'C32.50 H36 Cl2 F6 Ir N O P Sb'
_cod_database_code 4077104

loop_
_symmetry_equiv_pos_as_xyz
'x, y, z'
'-x, y+1/2, -z'

loop_
_atom_site_label
_atom_site_type_symbol
_atom_site_fract_x
_atom_site_fract_y
_atom_site_fract_z
_atom_site_U_iso_or_equiv
_atom_site_adp_type
_atom_site_occupancy
_atom_site_symmetry_multiplicity
_atom_site_calc_flag
_atom_site_refinement_flags
_atom_site_disorder_assembly
_atom_site_disorder_group
Sb1 Sb -0.251(2) 0.2431(17) 0.6350(14) 0.093(5) Uani 0.33 1 d PDU A 1
F1 F -0.236(5) 0.227(3) 0.500(2) 0.168(14) Uiso 0.33 1 d PDU A 1
F2 F -0.143(5) 0.141(2) 0.644(3) 0.164(15) Uiso 0.33 1 d PDU A 1
F3 F -0.061(5) 0.303(3) 0.630(3) 0.177(16) Uiso 0.33 1 d PDU A 1
F4 F -0.351(6) 0.346(3) 0.610(4) 0.22(2) Uiso 0.33 1 d PDU A 1
F5 F -0.435(5) 0.183(3) 0.627(4) 0.21(2) Uiso 0.33 1 d PDU A 1
F6 F -0.263(5) 0.254(3) 0.765(2) 0.165(13) Uiso 0.33 1 d PDU A 1
Sb1B Sb -0.226(2) 0.2518(19) 0.6459(17) 0.115(6) Uani 0.33 1 d PDU B 2
F1B F -0.249(6) 0.138(2) 0.681(3) 0.194(18) Uiso 0.33 1 d PDU B 2
F2B F -0.362(4) 0.241(3) 0.543(2) 0.145(11) Uiso 0.33 1 d PDU B 2
F3B F -0.081(4) 0.216(2) 0.572(3) 0.140(13) Uiso 0.33 1 d PDU B 2
F4B F -0.089(4) 0.277(3) 0.747(3) 0.141(14) Uiso 0.33 1 d PDU B 2
F5B F -0.378(4) 0.273(2) 0.726(2) 0.136(13) Uiso 0.33 1 d PDU B 2
F6B F -0.208(5) 0.364(2) 0.611(3) 0.145(13) Uiso 0.33 1 d PDU B 2
Sb1C Sb -0.245(3) 0.2657(12) 0.6427(12) 0.079(3) Uani 0.33 1 d PDU C 3
F1C F -0.101(4) 0.341(2) 0.591(3) 0.122(11) Uiso 0.33 1 d PDU C 3
F2C F -0.330(4) 0.351(2) 0.712(2) 0.137(12) Uiso 0.33 1 d PDU C 3
F3C F -0.135(4) 0.227(3) 0.751(2) 0.128(12) Uiso 0.33 1 d PDU C 3
F4C F -0.160(5) 0.177(2) 0.569(3) 0.158(14) Uiso 0.33 1 d PDU C 3
F5C F -0.376(4) 0.291(2) 0.539(2) 0.111(9) Uiso 0.33 1 d PDU C 3
F6C F -0.395(4) 0.187(2) 0.688(3) 0.143(13) Uiso 0.33 1 d PDU C 3
Ir1 Ir 0.11576(3) 0.2420 0.239667(18) 0.03528(11) Uani 1 1 d . . .
Cl1 Cl -0.1309(3) 0.18082(16) 0.20897(19) 0.0502(5) Uani 1 1 d . . .
P1 P 0.1055(2) 0.30487(13) 0.09080(15) 0.0333(4) Uani 1 1 d . . .
C1 C -0.0885(10) 0.3372(5) 0.0629(6) 0.0388(18) Uani 1 1 d . . .
C2 C -0.1747(10) 0.3762(5) 0.1340(6) 0.0371(18) Uani 1 1 d . . .
C3 C -0.3179(11) 0.4101(6) 0.1079(7) 0.046(2) Uani 1 1 d . . .
H3 H -0.3751 0.4391 0.1548 0.055 Uiso 1 1 calc R . .
C4 C -0.3762(12) 0.4017(7) 0.0146(8) 0.057(3) Uani 1 1 d . . .
H4 H -0.4736 0.4238 -0.0022 0.068 Uiso 1 1 calc R . .
C5 C -0.2923(12) 0.3614(8) -0.0527(8) 0.054(2) Uani 1 1 d . . .
H5 H -0.3338 0.3546 -0.1162 0.065 Uiso 1 1 calc R . .
C6 C -0.1495(11) 0.3301(6) -0.0318(7) 0.046(2) Uani 1 1 d . . .
H6 H -0.0923 0.3039 -0.0808 0.055 Uiso 1 1 calc R . .
C7 C 0.1597(9) 0.2381(9) -0.0100(5) 0.0398(16) Uani 1 1 d . . .
C8 C 0.2830(12) 0.2567(9) -0.0663(7) 0.058(3) Uani 1 1 d . . .
H8 H 0.3434 0.3049 -0.0511 0.070 Uiso 1 1 calc R . .
C9 C 0.3201(17) 0.2067(8) -0.1439(9) 0.070(3) Uani 1 1 d . . .
H9 H 0.4009 0.2220 -0.1846 0.084 Uiso 1 1 calc R . .
C10 C 0.2349(17) 0.1322(8) -0.1615(9) 0.072(3) Uani 1 1 d . . .
H10 H 0.2593 0.0960 -0.2136 0.087 Uiso 1 1 calc R . .
C11 C 0.1141(17) 0.1123(8) -0.1014(9) 0.070(3) Uani 1 1 d . . .
H11 H 0.0564 0.0623 -0.1127 0.084 Uiso 1 1 calc R . .
C12 C 0.0783(12) 0.1660(6) -0.0248(8) 0.052(2) Uani 1 1 d . . .
H12 H -0.0024 0.1521 0.0166 0.062 Uiso 1 1 calc R . .
C13 C 0.2029(9) 0.4061(5) 0.0784(6) 0.0365(18) Uani 1 1 d . . .
C14 C 0.1885(11) 0.4525(6) -0.0068(7) 0.045(2) Uani 1 1 d . . .
H14 H 0.1370 0.4287 -0.0613 0.055 Uiso 1 1 calc R . .
C15 C 0.2485(13) 0.5329(6) -0.0123(10) 0.058(3) Uani 1 1 d . . .
H15 H 0.2384 0.5637 -0.0711 0.070 Uiso 1 1 calc R . .
C16 C 0.3217(14) 0.5689(7) 0.0646(10) 0.063(3) Uani 1 1 d . . .
H16 H 0.3639 0.6240 0.0597 0.075 Uiso 1 1 calc R . .
C17 C 0.3338(13) 0.5244(7) 0.1498(9) 0.059(3) Uani 1 1 d . . .
H17 H 0.3841 0.5490 0.2043 0.070 Uiso 1 1 calc R . .
C18 C 0.2739(11) 0.4451(6) 0.1562(8) 0.047(2) Uani 1 1 d . . .
H18 H 0.2813 0.4158 0.2161 0.057 Uiso 1 1 calc R . .
C19 C 0.3478(9) 0.2380(10) 0.3041(6) 0.052(2) Uani 1 1 d . . .
C20 C 0.3352(11) 0.1789(7) 0.2258(8) 0.052(2) Uani 1 1 d . . .
C21 C 0.2222(12) 0.1182(6) 0.2482(8) 0.051(2) Uani 1 1 d . . .
C22 C 0.1684(12) 0.1369(7) 0.3410(7) 0.052(2) Uani 1 1 d . . .
C23 C 0.2511(12) 0.2058(7) 0.3799(8) 0.054(2) Uani 1 1 d . . .
C24 C 0.4714(14) 0.2996(9) 0.3221(10) 0.075(4) Uani 1 1 d . . .
H24A H 0.5558 0.2717 0.3568 0.113 Uiso 1 1 calc R . .
H24B H 0.4337 0.3465 0.3612 0.113 Uiso 1 1 calc R . .
H24C H 0.5066 0.3216 0.2604 0.113 Uiso 1 1 calc R . .
C25 C 0.4376(15) 0.1781(11) 0.1414(10) 0.083(4) Uani 1 1 d . . .
H25A H 0.5417 0.1660 0.1637 0.124 Uiso 1 1 calc R . .
H25B H 0.4344 0.2334 0.1095 0.124 Uiso 1 1 calc R . .
H25C H 0.4039 0.1343 0.0956 0.124 Uiso 1 1 calc R . .
C26 C 0.173(2) 0.0428(9) 0.1868(13) 0.101(6) Uani 1 1 d . . .
H26A H 0.1408 -0.0033 0.2288 0.152 Uiso 1 1 calc R . .
H26B H 0.2589 0.0237 0.1484 0.152 Uiso 1 1 calc R . .
H26C H 0.0889 0.0594 0.1435 0.152 Uiso 1 1 calc R . .
C27 C 0.0564(17) 0.0832(10) 0.3994(11) 0.080(4) Uani 1 1 d . . .
H27A H 0.1124 0.0393 0.4352 0.120 Uiso 1 1 calc R . .
H27B H -0.0179 0.0567 0.3551 0.120 Uiso 1 1 calc R . .
H27C H 0.0035 0.1198 0.4448 0.120 Uiso 1 1 calc R . .
C28 C 0.2472(14) 0.2454(14) 0.4814(7) 0.078(3) Uani 1 1 d . . .
H28A H 0.1617 0.2219 0.5165 0.118 Uiso 1 1 calc R . .
H28B H 0.2351 0.3069 0.4756 0.118 Uiso 1 1 calc R . .
H28C H 0.3423 0.2328 0.5166 0.118 Uiso 1 1 calc R . .
N1 N -0.0138(8) 0.3477(5) 0.2805(5) 0.0387(16) Uani 1 1 d . . .
O1 O -0.2109(9) 0.4370(5) 0.2862(5) 0.0555(18) Uani 1 1 d . . .
C29 C -0.1261(10) 0.3845(6) 0.2356(7) 0.0393(19) Uani 1 1 d . . .
C30 C -0.1648(15) 0.4227(9) 0.3864(8) 0.068(3) Uani 1 1 d . . .
H30A H -0.2358 0.3838 0.4185 0.081 Uiso 1 1 calc R . .
H30B H -0.1597 0.4767 0.4228 0.081 Uiso 1 1 calc R . .
C31 C -0.0094(13) 0.3834(8) 0.3786(8) 0.051(3) Uani 1 1 d . . .
H31 H 0.0025 0.3367 0.4269 0.062 Uiso 1 1 calc R . .
C32 C 0.1204(17) 0.4475(9) 0.3926(10) 0.074(4) Uani 1 1 d . . .
H32A H 0.2164 0.4212 0.3745 0.111 Uiso 1 1 calc R . .
H32B H 0.1270 0.4649 0.4604 0.111 Uiso 1 1 calc R . .
H32C H 0.1007 0.4971 0.3518 0.111 Uiso 1 1 calc R . .
C51 C -0.625(8) 0.492(4) 0.700(4) 0.11(2) Uiso 0.25 1 d PD D 4
Cl51 Cl -0.573(5) 0.512(3) 0.586(3) 0.195(15) Uiso 0.25 1 d PD D 4
Cl52 Cl -0.748(4) 0.414(2) 0.704(2) 0.155(10) Uiso 0.25 1 d PD D 4
C52 C -0.599(6) 0.554(3) 0.595(4) 0.069(13) Uiso 0.25 1 d PD E 5
Cl53 Cl -0.512(5) 0.535(2) 0.501(3) 0.190(14) Uiso 0.25 1 d PD E 5
Cl54 Cl -0.662(5) 0.467(3) 0.645(3) 0.210(16) Uiso 0.25 1 d PD E 5

loop_
_atom_site_aniso_label
_atom_site_aniso_U_11
_atom_site_aniso_U_22
_atom_site_aniso_U_33
_atom_site_aniso_U_23
_atom_site_aniso_U_13
_atom_site_aniso_U_12
Sb1 0.079(5) 0.117(10) 0.085(8) 0.033(6) 0.024(4) 0.024(6)
Sb1B 0.152(11) 0.125(10) 0.070(6) 0.022(6) 0.039(7) 0.058(8)
Sb1C 0.097(6) 0.096(6) 0.046(3) 0.008(3) 0.015(3) 0.010(6)
Ir1 0.03456(16) 0.03766(16) 0.03363(16) 0.00217(18) 0.00086(10) -0.00038(18)
Cl1 0.0445(12) 0.0483(11) 0.0577(15) -0.0006(11) -0.0026(10) -0.0107(9)
P1 0.0321(10) 0.0371(9) 0.0307(10) 0.0009(8) 0.0029(8) 0.0009(8)
C1 0.039(4) 0.040(4) 0.038(4) 0.007(3) -0.003(4) 0.000(3)
C2 0.035(4) 0.036(4) 0.040(5) 0.005(3) -0.002(3) -0.002(3)
C3 0.038(5) 0.049(5) 0.051(6) 0.008(4) 0.003(4) 0.003(4)
C4 0.040(5) 0.065(6) 0.064(7) 0.004(5) -0.014(5) 0.002(5)
C5 0.044(5) 0.072(7) 0.047(6) 0.007(5) -0.011(4) 0.005(5)
C6 0.040(5) 0.056(5) 0.042(5) -0.005(4) 0.001(4) -0.001(4)
C7 0.047(4) 0.042(4) 0.030(3) 0.007(5) 0.001(3) 0.013(6)
C8 0.054(5) 0.079(10) 0.043(5) 0.002(5) 0.014(4) 0.007(5)
C9 0.095(9) 0.060(6) 0.056(7) -0.003(5) 0.024(6) 0.019(6)
C10 0.091(9) 0.064(7) 0.063(7) -0.018(6) 0.016(7) 0.011(6)
C11 0.090(9) 0.055(6) 0.065(7) -0.016(5) 0.006(6) -0.004(6)
C12 0.054(6) 0.046(5) 0.056(6) 0.005(4) 0.003(5) -0.002(4)
C13 0.027(4) 0.039(4) 0.044(5) 0.005(4) 0.003(3) 0.005(3)
C14 0.042(5) 0.046(5) 0.049(5) 0.007(4) 0.005(4) -0.001(4)
C15 0.053(6) 0.043(5) 0.079(8) 0.024(5) 0.015(6) 0.003(4)
C16 0.061(7) 0.045(5) 0.082(9) -0.001(6) 0.020(6) -0.008(5)
C17 0.056(6) 0.047(5) 0.073(7) -0.006(5) -0.006(5) -0.007(5)
C18 0.047(5) 0.045(5) 0.050(6) -0.003(4) 0.002(4) -0.005(4)
C19 0.039(4) 0.062(5) 0.054(5) 0.021(7) -0.007(3) 0.011(7)
C20 0.040(5) 0.063(6) 0.054(6) 0.010(5) -0.006(4) 0.019(5)
C21 0.042(5) 0.044(5) 0.065(6) 0.006(4) -0.006(4) 0.011(4)
C22 0.058(6) 0.053(5) 0.047(5) -0.007(4) 0.008(5) 0.003(4)
C23 0.047(5) 0.068(6) 0.046(5) 0.009(5) -0.009(4) 0.017(4)
C24 0.057(7) 0.081(8) 0.086(9) 0.030(7) -0.026(6) -0.018(6)
C25 0.053(7) 0.133(12) 0.063(8) 0.006(8) 0.009(6) 0.039(8)
C26 0.151(17) 0.061(8) 0.092(11) -0.009(8) -0.007(11) 0.047(10)
C27 0.066(9) 0.099(11) 0.075(9) 0.042(8) -0.007(7) -0.025(8)
C28 0.093(8) 0.098(8) 0.043(5) -0.001(9) -0.023(5) 0.028(11)
N1 0.034(4) 0.046(4) 0.036(4) -0.007(3) -0.001(3) -0.001(3)
O1 0.058(4) 0.066(4) 0.043(4) -0.011(3) 0.009(3) 0.016(3)
C29 0.041(5) 0.035(4) 0.043(5) -0.009(4) 0.005(4) 0.000(3)
C30 0.073(8) 0.089(8) 0.041(6) -0.008(5) 0.003(5) 0.018(6)
C31 0.055(7) 0.066(6) 0.034(5) -0.011(4) 0.000(5) 0.013(5)
C32 0.073(8) 0.089(9) 0.059(7) -0.031(7) 0.005(6) -0.022(7)

loop_
_atom_type_symbol
_atom_type_description
_atom_type_scat_dispersion_real
_atom_type_scat_dispersion_imag
_atom_type_scat_source
C C 0.0033 0.0016 'International Tables Vol C Tables 4.2.6.8 and 6.1.1.4'
H H 0.0000 0.0000 'International Tables Vol C Tables 4.2.6.8 and 6.1.1.4'
N N 0.0061 0.0033 'International Tables Vol C Tables 4.2.6.8 and 6.1.1.4'
O O 0.0106 0.0060 'International Tables Vol C Tables 4.2.6.8 and 6.1.1.4'
F F 0.0171 0.0103 'International Tables Vol C Tables 4.2.6.8 and 6.1.1.4'
P P 0.1023 0.0942 'International Tables Vol C Tables 4.2.6.8 and 6.1.1.4'
Cl Cl 0.1484 0.1585 'International Tables Vol C Tables 4.2.6.8 and 6.1.1.4'
Sb Sb -0.5866 1.5461 'International Tables Vol C Tables 4.2.6.8 and 6.1.1.4'
Ir Ir -1.4442 7.9887 'International Tables Vol C Tables 4.2.6.8 and 6.1.1.4'

loop_
_geom_angle_atom_site_label_1
_geom_angle_atom_site_label_2
_geom_angle_atom_site_label_3
_geom_angle
F6 Sb1 F2 93.1(18)
F6 Sb1 F5 92.0(18)
F2 Sb1 F5 90.1(19)
F6 Sb1 F4 93.6(19)
F2 Sb1 F4 173(2)
F5 Sb1 F4 91.7(19)
F6 Sb1 F1 178(2)
F2 Sb1 F1 84.5(17)
F5 Sb1 F1 87.6(18)
F4 Sb1 F1 88.8(18)
F6 Sb1 F3 93.4(18)
F2 Sb1 F3 89.1(18)
F5 Sb1 F3 174(2)
F4 Sb1 F3 88.4(19)
F1 Sb1 F3 86.9(16)
F3B Sb1B F5B 172(2)
F3B Sb1B F6B 95.4(18)
F5B Sb1B F6B 92.8(18)
F3B Sb1B F2B 89.4(17)
F5B Sb1B F2B 90.7(16)
F6B Sb1B F2B 86.7(18)
F3B Sb1B F4B 92.3(17)
F5B Sb1B F4B 88.7(17)
F6B Sb1B F4B 85.9(18)
F2B Sb1B F4B 173(2)
F3B Sb1B F1B 85.6(18)
F5B Sb1B F1B 86.2(18)
F6B Sb1B F1B 179(2)
F2B Sb1B F1B 92(2)
F4B Sb1B F1B 95.0(18)
F2C Sb1C F5C 89.8(16)
F2C Sb1C F3C 91.5(15)
F5C Sb1C F3C 171.5(18)
F2C Sb1C F1C 91.4(16)
F5C Sb1C F1C 89.0(15)
F3C Sb1C F1C 99.4(17)
F2C Sb1C F4C 179(2)
F5C Sb1C F4C 89.3(15)
F3C Sb1C F4C 89.3(17)
F1C Sb1C F4C 89.0(16)
F2C Sb1C F6C 90.4(16)
F5C Sb1C F6C 88.7(16)
F3C Sb1C F6C 82.8(16)
F1C Sb1C F6C 177.1(18)
F4C Sb1C F6C 89.1(16)
N1 Ir1 C21 159.3(4)
N1 Ir1 C20 150.4(4)
C21 Ir1 C20 38.1(4)
N1 Ir1 C19 114.5(4)
C21 Ir1 C19 63.8(5)
C20 Ir1 C19 38.0(5)
N1 Ir1 C22 122.0(3)
C21 Ir1 C22 37.5(4)
C20 Ir1 C22 62.8(4)
C19 Ir1 C22 63.0(4)
N1 Ir1 P1 83.6(2)
C21 Ir1 P1 116.6(3)
C20 Ir1 P1 97.7(3)
C19 Ir1 P1 113.1(3)
C22 Ir1 P1 154.0(3)
N1 Ir1 C23 103.9(3)
C21 Ir1 C23 61.4(4)
C20 Ir1 C23 61.7(4)
C19 Ir1 C23 37.4(4)
C22 Ir1 C23 36.1(4)
P1 Ir1 C23 150.2(3)
N1 Ir1 Cl1 82.7(2)
C21 Ir1 Cl1 92.0(3)
C20 Ir1 Cl1 126.7(3)
C19 Ir1 Cl1 151.9(4)
C22 Ir1 Cl1 89.2(3)
P1 Ir1 Cl1 89.96(9)
C23 Ir1 Cl1 119.4(3)
C1 P1 C7 105.2(4)
C1 P1 C13 100.1(4)
C7 P1 C13 107.6(5)
C1 P1 Ir1 109.3(3)
C7 P1 Ir1 115.7(4)
C13 P1 Ir1 117.2(3)
C2 C1 C6 119.2(8)
C2 C1 P1 119.8(7)
C6 C1 P1 120.8(7)
C1 C2 C3 118.9(8)
C1 C2 C29 124.3(8)
C3 C2 C29 116.7(8)
C4 C3 C2 120.8(9)
C4 C3 H3 119.6
C2 C3 H3 119.6
C5 C4 C3 119.3(10)
C5 C4 H4 120.4
C3 C4 H4 120.4
C4 C5 C6 122.1(10)
C4 C5 H5 118.9
C6 C5 H5 118.9
C5 C6 C1 119.6(9)
C5 C6 H6 120.2
C1 C6 H6 120.2
C12 C7 C8 120.8(11)
C12 C7 P1 117.0(7)
C8 C7 P1 122.2(11)
C9 C8 C7 121.4(13)
C9 C8 H8 119.3
C7 C8 H8 119.3
C8 C9 C10 118.4(12)
C8 C9 H9 120.8
C10 C9 H9 120.8
C11 C10 C9 119.5(11)
C11 C10 H10 120.3
C9 C10 H10 120.3
C12 C11 C10 120.1(11)
C12 C11 H11 120.0
C10 C11 H11 120.0
C7 C12 C11 119.6(10)
C7 C12 H12 120.2
C11 C12 H12 120.2
C18 C13 C14 117.3(9)
C18 C13 P1 121.5(7)
C14 C13 P1 120.5(7)
C15 C14 C13 120.3(11)
C15 C14 H14 119.8
C13 C14 H14 119.8
C16 C15 C14 121.2(11)
C16 C15 H15 119.4
C14 C15 H15 119.4
C15 C16 C17 119.0(10)
C15 C16 H16 120.5
C17 C16 H16 120.5
C18 C17 C16 120.3(11)
C18 C17 H17 119.9
C16 C17 H17 119.9
C17 C18 C13 121.9(10)
C17 C18 H18 119.1
C13 C18 H18 119.1
C20 C19 C23 106.3(12)
C20 C19 C24 126.9(10)
C23 C19 C24 123.3(11)
C20 C19 Ir1 70.1(5)
C23 C19 Ir1 75.5(5)
C24 C19 Ir1 136.1(10)
C21 C20 C19 108.5(9)
C21 C20 C25 127.1(12)
C19 C20 C25 124.1(12)
C21 C20 Ir1 70.3(5)
C19 C20 Ir1 71.9(5)
C25 C20 Ir1 128.7(8)
C22 C21 C20 108.0(10)
C22 C21 C26 125.2(12)
C20 C21 C26 126.7(12)
C22 C21 Ir1 73.0(6)
C20 C21 Ir1 71.6(5)
C26 C21 Ir1 124.0(8)
C23 C22 C21 109.1(9)
C23 C22 C27 123.6(10)
C21 C22 C27 126.5(11)
C23 C22 Ir1 76.2(6)
C21 C22 Ir1 69.5(6)
C27 C22 Ir1 128.0(9)
C22 C23 C19 107.4(10)
C22 C23 C28 129.8(12)
C19 C23 C28 122.7(12)
C22 C23 Ir1 67.7(6)
C19 C23 Ir1 67.0(5)
C28 C23 Ir1 129.8(8)
C19 C24 H24A 109.5
C19 C24 H24B 109.5
H24A C24 H24B 109.5
C19 C24 H24C 109.5
H24A C24 H24C 109.5
H24B C24 H24C 109.5
C20 C25 H25A 109.5
C20 C25 H25B 109.5
H25A C25 H25B 109.5
C20 C25 H25C 109.5
H25A C25 H25C 109.5
H25B C25 H25C 109.5
C21 C26 H26A 109.5
C21 C26 H26B 109.5
H26A C26 H26B 109.5
C21 C26 H26C 109.5
H26A C26 H26C 109.5
H26B C26 H26C 109.5
C22 C27 H27A 109.5
C22 C27 H27B 109.5
H27A C27 H27B 109.5
C22 C27 H27C 109.5
H27A C27 H27C 109.5
H27B C27 H27C 109.5
C23 C28 H28A 109.5
C23 C28 H28B 109.5
H28A C28 H28B 109.5
C23 C28 H28C 109.5
H28A C28 H28C 109.5
H28B C28 H28C 109.5
C29 N1 C31 105.9(8)
C29 N1 Ir1 129.8(6)
C31 N1 Ir1 123.3(6)
C29 O1 C30 105.0(8)
N1 C29 O1 117.5(8)
N1 C29 C2 128.4(8)
O1 C29 C2 114.1(8)
O1 C30 C31 103.2(8)
O1 C30 H30A 111.1
C31 C30 H30A 111.1
O1 C30 H30B 111.1
C31 C30 H30B 111.1
H30A C30 H30B 109.1
N1 C31 C30 102.8(9)
N1 C31 C32 111.9(9)
C30 C31 C32 113.2(11)
N1 C31 H31 109.6
C30 C31 H31 109.6
C32 C31 H31 109.6
C31 C32 H32A 109.5
C31 C32 H32B 109.5
H32A C32 H32B 109.5
C31 C32 H32C 109.5
H32A C32 H32C 109.5
H32B C32 H32C 109.5
Cl52 C51 Cl51 111(4)
Cl53 C52 Cl54 111(3)

loop_
_geom_bond_atom_site_label_1
_geom_bond_atom_site_label_2
_geom_bond_distance
Sb1 F6 1.81(4)
Sb1 F2 1.87(4)
Sb1 F5 1.88(4)
Sb1 F4 1.88(4)
Sb1 F1 1.90(4)
Sb1 F3 1.93(4)
Sb1B F3B 1.75(3)
Sb1B F5B 1.80(3)
Sb1B F6B 1.84(4)
Sb1B F2B 1.84(3)
Sb1B F4B 1.87(4)
Sb1B F1B 1.88(4)
Sb1C F2C 1.83(3)
Sb1C F5C 1.87(3)
Sb1C F3C 1.87(3)
Sb1C F1C 1.89(3)
Sb1C F4C 1.91(4)
Sb1C F6C 1.92(4)
Ir1 N1 2.107(7)
Ir1 C21 2.171(9)
Ir1 C20 2.187(9)
Ir1 C19 2.212(8)
Ir1 C22 2.216(11)
Ir1 P1 2.289(2)
Ir1 C23 2.326(10)
Ir1 Cl1 2.407(2)
P1 C1 1.816(9)
P1 C7 1.823(10)
P1 C13 1.826(9)
C1 C2 1.401(13)
C1 C6 1.409(13)
C2 C3 1.410(13)
C2 C29 1.467(13)
C3 C4 1.385(15)
C3 H3 0.9500
C4 C5 1.362(16)
C4 H4 0.9500
C5 C6 1.377(14)
C5 H5 0.9500
C6 H6 0.9500
C7 C12 1.358(17)
C7 C8 1.383(13)
C8 C9 1.380(16)
C8 H8 0.9500
C9 C10 1.41(2)
C9 H9 0.9500
C10 C11 1.404(19)
C10 H10 0.9500
C11 C12 1.401(16)
C11 H11 0.9500
C12 H12 0.9500
C13 C18 1.378(14)
C13 C14 1.392(13)
C14 C15 1.379(15)
C14 H14 0.9500
C15 C16 1.357(18)
C15 H15 0.9500
C16 C17 1.376(18)
C16 H16 0.9500
C17 C18 1.363(15)
C17 H17 0.9500
C18 H18 0.9500
C19 C20 1.433(18)
C19 C23 1.460(15)
C19 C24 1.477(17)
C20 C21 1.422(16)
C20 C25 1.495(16)
C21 C22 1.412(15)
C21 C26 1.519(19)
C22 C23 1.410(16)
C22 C27 1.544(16)
C23 C28 1.540(16)
C24 H24A 0.9800
C24 H24B 0.9800
C24 H24C 0.9800
C25 H25A 0.9800
C25 H25B 0.9800
C25 H25C 0.9800
C26 H26A 0.9800
C26 H26B 0.9800
C26 H26C 0.9800
C27 H27A 0.9800
C27 H27B 0.9800
C27 H27C 0.9800
C28 H28A 0.9800
C28 H28B 0.9800
C28 H28C 0.9800
N1 C29 1.295(12)
N1 C31 1.471(12)
O1 C29 1.328(11)
O1 C30 1.454(14)
C30 C31 1.510(16)
C30 H30A 0.9900
C30 H30B 0.9900
C31 C32 1.536(17)
C31 H31 1.0000
C32 H32A 0.9800
C32 H32B 0.9800
C32 H32C 0.9800
C51 Cl52 1.63(5)
C51 Cl51 1.69(5)
C52 Cl53 1.56(5)
C52 Cl54 1.64(5)

loop_
_geom_torsion_atom_site_label_1
_geom_torsion_atom_site_label_2
_geom_torsion_atom_site_label_3
_geom_torsion_atom_site_label_4
_geom_torsion
N1 Ir1 P1 C1 -46.9(4)
C21 Ir1 P1 C1 128.0(4)
C20 Ir1 P1 C1 162.9(4)
C19 Ir1 P1 C1 -160.8(5)
C22 Ir1 P1 C1 123.8(7)
C23 Ir1 P1 C1 -153.7(6)
Cl1 Ir1 P1 C1 35.8(3)
N1 Ir1 P1 C7 -165.3(4)
C21 Ir1 P1 C7 9.6(5)
C20 Ir1 P1 C7 44.4(5)
C19 Ir1 P1 C7 80.7(6)
C22 Ir1 P1 C7 5.3(8)
C23 Ir1 P1 C7 87.8(7)
Cl1 Ir1 P1 C7 -82.7(3)
N1 Ir1 P1 C13 66.0(4)
C21 Ir1 P1 C13 -119.1(4)
C20 Ir1 P1 C13 -84.2(4)
C19 Ir1 P1 C13 -47.9(5)
C22 Ir1 P1 C13 -123.3(7)
C23 Ir1 P1 C13 -40.8(6)
Cl1 Ir1 P1 C13 148.7(3)
C7 P1 C1 C2 168.1(7)
C13 P1 C1 C2 -80.4(7)
Ir1 P1 C1 C2 43.3(7)
C7 P1 C1 C6 -17.4(9)
C13 P1 C1 C6 94.1(8)
Ir1 P1 C1 C6 -142.2(7)
C6 C1 C2 C3 -2.4(13)
P1 C1 C2 C3 172.3(7)
C6 C1 C2 C29 177.7(8)
P1 C1 C2 C29 -7.7(12)
C1 C2 C3 C4 3.0(14)
C29 C2 C3 C4 -177.0(9)
C2 C3 C4 C5 -1.2(16)
C3 C4 C5 C6 -1.5(17)
C4 C5 C6 C1 2.1(17)
C2 C1 C6 C5 -0.1(14)
P1 C1 C6 C5 -174.7(8)
C1 P1 C7 C12 -61.8(8)
C13 P1 C7 C12 -167.9(7)
Ir1 P1 C7 C12 58.8(8)
C1 P1 C7 C8 121.6(9)
C13 P1 C7 C8 15.5(10)
Ir1 P1 C7 C8 -117.7(9)
C12 C7 C8 C9 5.4(17)
P1 C7 C8 C9 -178.2(9)
C7 C8 C9 C10 -4.1(19)
C8 C9 C10 C11 1(2)
C9 C10 C11 C12 0(2)
C8 C7 C12 C11 -3.7(16)
P1 C7 C12 C11 179.7(9)
C10 C11 C12 C7 1.0(19)
C1 P1 C13 C18 115.1(8)
C7 P1 C13 C18 -135.3(7)
Ir1 P1 C13 C18 -2.9(8)
C1 P1 C13 C14 -55.2(8)
C7 P1 C13 C14 54.4(8)
Ir1 P1 C13 C14 -173.2(6)
C18 C13 C14 C15 2.3(13)
P1 C13 C14 C15 173.0(8)
C13 C14 C15 C16 -0.5(16)
C14 C15 C16 C17 -0.9(17)
C15 C16 C17 C18 0.4(17)
C16 C17 C18 C13 1.5(17)
C14 C13 C18 C17 -2.8(14)
P1 C13 C18 C17 -173.4(8)
N1 Ir1 C19 C20 -165.6(6)
C21 Ir1 C19 C20 37.3(7)
C22 Ir1 C19 C20 79.5(8)
P1 Ir1 C19 C20 -72.1(7)
C23 Ir1 C19 C20 113.7(11)
Cl1 Ir1 C19 C20 70.5(8)
N1 Ir1 C19 C23 80.7(8)
C21 Ir1 C19 C23 -76.4(8)
C20 Ir1 C19 C23 -113.7(11)
C22 Ir1 C19 C23 -34.2(7)
P1 Ir1 C19 C23 174.2(6)
Cl1 Ir1 C19 C23 -43.2(12)
N1 Ir1 C19 C24 -42.6(13)
C21 Ir1 C19 C24 160.3(14)
C20 Ir1 C19 C24 123.0(14)
C22 Ir1 C19 C24 -157.5(14)
P1 Ir1 C19 C24 50.9(13)
C23 Ir1 C19 C24 -123.3(16)
Cl1 Ir1 C19 C24 -166.5(10)
C23 C19 C20 C21 6.3(10)
C24 C19 C20 C21 165.6(11)
Ir1 C19 C20 C21 -61.2(7)
C23 C19 C20 C25 -167.6(10)
C24 C19 C20 C25 -8.3(17)
Ir1 C19 C20 C25 124.9(10)
C23 C19 C20 Ir1 67.5(6)
C24 C19 C20 Ir1 -133.3(12)
N1 Ir1 C20 C21 145.5(7)
C19 Ir1 C20 C21 118.1(9)
C22 Ir1 C20 C21 37.9(6)
P1 Ir1 C20 C21 -124.0(6)
C23 Ir1 C20 C21 78.8(7)
Cl1 Ir1 C20 C21 -28.2(7)
N1 Ir1 C20 C19 27.4(11)
C21 Ir1 C20 C19 -118.1(9)
C22 Ir1 C20 C19 -80.2(7)
P1 Ir1 C20 C19 117.9(6)
C23 Ir1 C20 C19 -39.2(7)
Cl1 Ir1 C20 C19 -146.3(6)
N1 Ir1 C20 C25 -92.2(14)
C21 Ir1 C20 C25 122.3(15)
C19 Ir1 C20 C25 -119.6(15)
C22 Ir1 C20 C25 160.2(14)
P1 Ir1 C20 C25 -1.7(13)
C23 Ir1 C20 C25 -158.8(14)
Cl1 Ir1 C20 C25 94.1(13)
C19 C20 C21 C22 -2.2(11)
C25 C20 C21 C22 171.5(10)
Ir1 C20 C21 C22 -64.3(7)
C19 C20 C21 C26 -178.7(10)
C25 C20 C21 C26 -5.0(17)
Ir1 C20 C21 C26 119.2(11)
C19 C20 C21 Ir1 62.2(7)
C25 C20 C21 Ir1 -124.1(11)
N1 Ir1 C21 C22 -11.5(13)
C20 Ir1 C21 C22 116.3(9)
C19 Ir1 C21 C22 79.0(6)
P1 Ir1 C21 C22 -177.0(5)
C23 Ir1 C21 C22 36.7(6)
Cl1 Ir1 C21 C22 -86.0(6)
N1 Ir1 C21 C20 -127.8(9)
C19 Ir1 C21 C20 -37.3(6)
C22 Ir1 C21 C20 -116.3(9)
P1 Ir1 C21 C20 66.7(7)
C23 Ir1 C21 C20 -79.6(7)
Cl1 Ir1 C21 C20 157.7(6)
N1 Ir1 C21 C26 109.9(14)
C20 Ir1 C21 C26 -122.3(14)
C19 Ir1 C21 C26 -159.6(13)
C22 Ir1 C21 C26 121.4(14)
P1 Ir1 C21 C26 -55.6(12)
C23 Ir1 C21 C26 158.1(13)
Cl1 Ir1 C21 C26 35.4(12)
C20 C21 C22 C23 -3.0(12)
C26 C21 C22 C23 173.5(10)
Ir1 C21 C22 C23 -66.5(8)
C20 C21 C22 C27 -173.8(11)
C26 C21 C22 C27 2.8(18)
Ir1 C21 C22 C27 122.8(12)
C20 C21 C22 Ir1 63.4(6)
C26 C21 C22 Ir1 -120.0(11)
N1 Ir1 C22 C23 -67.9(7)
C21 Ir1 C22 C23 116.9(9)
C20 Ir1 C22 C23 78.4(7)
C19 Ir1 C22 C23 35.5(7)
P1 Ir1 C22 C23 123.1(7)
Cl1 Ir1 C22 C23 -148.7(6)
N1 Ir1 C22 C21 175.2(5)
C20 Ir1 C22 C21 -38.5(6)
C19 Ir1 C22 C21 -81.4(7)
P1 Ir1 C22 C21 6.2(11)
C23 Ir1 C22 C21 -116.9(9)
Cl1 Ir1 C22 C21 94.4(6)
N1 Ir1 C22 C27 54.3(12)
C21 Ir1 C22 C27 -120.9(13)
C20 Ir1 C22 C27 -159.4(12)
C19 Ir1 C22 C27 157.7(12)
P1 Ir1 C22 C27 -114.7(11)
C23 Ir1 C22 C27 122.2(13)
Cl1 Ir1 C22 C27 -26.5(11)
C21 C22 C23 C19 6.9(12)
C27 C22 C23 C19 178.0(11)
Ir1 C22 C23 C19 -55.2(7)
C21 C22 C23 C28 -173.9(10)
C27 C22 C23 C28 -2.8(18)
Ir1 C22 C23 C28 124.0(11)
C21 C22 C23 Ir1 62.2(7)
C27 C22 C23 Ir1 -126.8(12)
C20 C19 C23 C22 -8.1(11)
C24 C19 C23 C22 -168.3(11)
Ir1 C19 C23 C22 55.6(8)
C20 C19 C23 C28 172.6(9)
C24 C19 C23 C28 12.4(17)
Ir1 C19 C23 C28 -123.6(10)
C20 C19 C23 Ir1 -63.7(6)
C24 C19 C23 Ir1 136.1(13)
N1 Ir1 C23 C22 126.0(6)
C21 Ir1 C23 C22 -38.2(6)
C20 Ir1 C23 C22 -81.8(7)
C19 Ir1 C23 C22 -121.7(10)
P1 Ir1 C23 C22 -132.5(6)
Cl1 Ir1 C23 C22 36.6(7)
N1 Ir1 C23 C19 -112.3(8)
C21 Ir1 C23 C19 83.4(9)
C20 Ir1 C23 C19 39.9(8)
C22 Ir1 C23 C19 121.7(10)
P1 Ir1 C23 C19 -10.8(11)
Cl1 Ir1 C23 C19 158.3(7)
N1 Ir1 C23 C28 1.9(13)
C21 Ir1 C23 C28 -162.3(14)
C20 Ir1 C23 C28 154.1(14)
C19 Ir1 C23 C28 114.3(16)
C22 Ir1 C23 C28 -124.0(15)
P1 Ir1 C23 C28 103.5(12)
Cl1 Ir1 C23 C28 -87.5(12)
C21 Ir1 N1 C29 -125.2(11)
C20 Ir1 N1 C29 136.1(9)
C19 Ir1 N1 C29 154.2(8)
C22 Ir1 N1 C29 -133.4(8)
P1 Ir1 N1 C29 41.8(8)
C23 Ir1 N1 C29 -167.6(8)
Cl1 Ir1 N1 C29 -49.0(8)
C21 Ir1 N1 C31 41.9(13)
C20 Ir1 N1 C31 -56.8(11)
C19 Ir1 N1 C31 -38.6(9)
C22 Ir1 N1 C31 33.7(9)
P1 Ir1 N1 C31 -151.1(8)
C23 Ir1 N1 C31 -0.5(8)
Cl1 Ir1 N1 C31 118.1(8)
C31 N1 C29 O1 -4.4(11)
Ir1 N1 C29 O1 164.5(6)
C31 N1 C29 C2 175.8(10)
Ir1 N1 C29 C2 -15.4(14)
C30 O1 C29 N1 -11.4(12)
C30 O1 C29 C2 168.5(9)
C1 C2 C29 N1 -12.2(15)
C3 C2 C29 N1 167.8(9)
C1 C2 C29 O1 167.9(8)
C3 C2 C29 O1 -12.1(12)
C29 O1 C30 C31 21.2(12)
C29 N1 C31 C30 17.4(12)
Ir1 N1 C31 C30 -152.4(8)
C29 N1 C31 C32 -104.3(11)
Ir1 N1 C31 C32 85.9(11)
O1 C30 C31 N1 -23.2(12)
O1 C30 C31 C32 97.6(12)
